data_4308531
loop_
_publ_author_name
'Christoph Elschenbroich'
'J\"orn Plackmeyer'
'Mathias Nowotny'
'Klaus Harms'
'J\"urgen Pebler'
'Olaf Burghaus'

_publ_section_title
;
Di([5]trovacenyl)ethyne, Di([5]trovacenyl)butadiyne, and
Di-1,4-([5]trovacenylethynyl)benzene: Electrocommunication and
Magnetocommunication Mediated by C\\tbC, C\\tbCC\\tbC and C\\tbCC6H4C\\tbC
Spacers
;
_journal_name_full 'Inorganic Chemistry'
_journal_page_first 955
_journal_page_last 963
_journal_paper_doi 10.1021/ic040090z
_journal_volume 44
_journal_year 2005
_chemical_formula_sum 'C28 H22 V2'
_chemical_formula_weight 460.34
_chemical_name_systematic
; 
 ? 
;
_space_group_IT_number 14
_symmetry_cell_setting monoclinic
_symmetry_space_group_name_Hall '-P 2ybc'
_symmetry_space_group_name_H-M 'P 1 21/c 1'
_atom_sites_solution_hydrogens geom
_atom_sites_solution_primary direct
_atom_sites_solution_secondary difmap
_audit_creation_method SHELXL-97
_cell_angle_alpha 90.00
_cell_angle_beta 91.260(9)
_cell_angle_gamma 90.00
_cell_formula_units_Z 4
_cell_length_a 11.1333(9)
_cell_length_b 12.3627(9)
_cell_length_c 15.2079(10)
_cell_measurement_reflns_used 7998
_cell_measurement_temperature 193(2)
_cell_measurement_theta_max 25.8
_cell_measurement_theta_min 2.1
_cell_volume 2092.7(3)
_computing_cell_refinement 'Stoe Cell'
_computing_data_collection 'Stoe Expose'
_computing_data_reduction 'Stoe Integrate'
_computing_molecular_graphics 'Siemens SHELXTL'
_computing_publication_material 'Siemens SHELXTL'
_computing_structure_refinement 'SHELXL-97 (Sheldrick, 1997)'
_computing_structure_solution 'SHELXS-97 (Sheldrick, 1990)'
_diffrn_ambient_temperature 193(2)
_diffrn_measured_fraction_theta_full 0.988
_diffrn_measured_fraction_theta_max 0.988
_diffrn_measurement_device_type 'Stoe IPDS'
_diffrn_radiation_monochromator graphite
_diffrn_radiation_source 'fine-focus sealed tube'
_diffrn_radiation_type MoK\a
_diffrn_radiation_wavelength 0.71073
_diffrn_reflns_av_R_equivalents 0.0934
_diffrn_reflns_av_sigmaI/netI 0.0710
_diffrn_reflns_limit_h_max 11
_diffrn_reflns_limit_h_min -11
_diffrn_reflns_limit_k_max 13
_diffrn_reflns_limit_k_min -13
_diffrn_reflns_limit_l_max 15
_diffrn_reflns_limit_l_min -16
_diffrn_reflns_number 10892
_diffrn_reflns_theta_full 22.49
_diffrn_reflns_theta_max 22.49
_diffrn_reflns_theta_min 2.12
_exptl_absorpt_coefficient_mu 0.905
_exptl_absorpt_correction_T_max 0.9230
_exptl_absorpt_correction_T_min 0.8120
_exptl_absorpt_correction_type empirical
_exptl_crystal_colour 'dark red'
_exptl_crystal_density_diffrn 1.461
_exptl_crystal_density_method 'not measured'
_exptl_crystal_description Raute
_exptl_crystal_F_000 944
_exptl_crystal_size_max 0.24
_exptl_crystal_size_mid 0.18
_exptl_crystal_size_min 0.09
_refine_diff_density_max 0.823
_refine_diff_density_min -0.428
_refine_diff_density_rms 0.105
_refine_ls_extinction_method none
_refine_ls_goodness_of_fit_ref 1.072
_refine_ls_hydrogen_treatment noref
_refine_ls_matrix_type full
_refine_ls_number_parameters 271
_refine_ls_number_reflns 2696
_refine_ls_number_restraints 0
_refine_ls_restrained_S_all 1.072
_refine_ls_R_factor_all 0.0950
_refine_ls_R_factor_gt 0.0729
_refine_ls_shift/su_max 0.000
_refine_ls_shift/su_mean 0.000
_refine_ls_structure_factor_coef Fsqd
_refine_ls_weighting_details 'calc w=1/[\s^2^(Fo^2^)+(0.0940P)^2^+7.6629P] where P=(Fo^2^+2Fc^2^)/3'
_refine_ls_weighting_scheme calc
_refine_ls_wR_factor_gt 0.1851
_refine_ls_wR_factor_ref 0.1958
_reflns_number_gt 2008
_reflns_number_total 2696
_reflns_threshold_expression >2sigma(I)
_cod_data_source_file ic040090z_3.cif
_cod_data_source_block compound_7
_cod_depositor_comments
;
The following automatic conversions were performed:
'_symmetry_cell_setting' value 'Monoclinic' changed to 'monoclinic'
according to '/home/saulius/struct/CIF-dictionaries/cif_core.dic'
dictionary named 'cif_core.dic' version 2.4.1 from 2010-06-29.

Automatic conversion script
Id: cif_fix_enum 1527 2010-12-29 10:47:43Z saulius 
;
_cod_database_code 4308531

loop_
_symmetry_equiv_pos_as_xyz
'x, y, z'
'-x, y+1/2, -z+1/2'
'-x, -y, -z'
'x, -y-1/2, z-1/2'

loop_
_atom_site_label
_atom_site_type_symbol
_atom_site_fract_x
_atom_site_fract_y
_atom_site_fract_z
_atom_site_U_iso_or_equiv
_atom_site_adp_type
_atom_site_occupancy
_atom_site_symmetry_multiplicity
_atom_site_calc_flag
_atom_site_refinement_flags
_atom_site_disorder_assembly
_atom_site_disorder_group
V1 V 0.89144(12) 1.34089(9) -0.27633(9) 0.0344(4) Uani 1 1 d . . .
C1 C 0.7043(7) 1.3795(7) -0.2335(6) 0.048(2) Uani 1 1 d . . .
H1A H 0.6374 1.3728 -0.2730 0.057 Uiso 1 1 calc R . .
V2 V 0.64494(12) 0.70833(10) 0.01587(9) 0.0337(4) Uani 1 1 d . . .
C2 C 0.7741(8) 1.4725(6) -0.2198(6) 0.050(2) Uani 1 1 d . . .
H2A H 0.7619 1.5405 -0.2476 0.060 Uiso 1 1 calc R . .
C3 C 0.8661(9) 1.4471(6) -0.1574(6) 0.051(2) Uani 1 1 d . . .
H3A H 0.9272 1.4952 -0.1370 0.061 Uiso 1 1 calc R . .
C4 C 0.8523(8) 1.3401(6) -0.1308(5) 0.041(2) Uani 1 1 d . . .
H4A H 0.9014 1.3026 -0.0889 0.049 Uiso 1 1 calc R . .
C5 C 0.7512(7) 1.2972(6) -0.1778(5) 0.040(2) Uani 1 1 d . . .
C6 C 0.7075(8) 1.1886(7) -0.1680(6) 0.047(2) Uani 1 1 d . . .
C7 C 0.6720(8) 1.0980(7) -0.1564(6) 0.046(2) Uani 1 1 d . . .
C8 C 0.6295(7) 0.9974(7) -0.1362(6) 0.044(2) Uani 1 1 d . . .
C9 C 0.5976(8) 0.9073(7) -0.1176(6) 0.044(2) Uani 1 1 d . . .
C10 C 0.5609(7) 0.8003(6) -0.0979(5) 0.0363(19) Uani 1 1 d . . .
C11 C 0.6090(8) 0.7029(6) -0.1309(5) 0.0394(19) Uani 1 1 d . . .
H11A H 0.6726 0.6973 -0.1713 0.047 Uiso 1 1 calc R . .
C12 C 0.5476(8) 0.6165(7) -0.0942(5) 0.045(2) Uani 1 1 d . . .
H12A H 0.5617 0.5422 -0.1059 0.054 Uiso 1 1 calc R . .
C13 C 0.4624(8) 0.6568(7) -0.0376(6) 0.046(2) Uani 1 1 d . . .
H13A H 0.4090 0.6145 -0.0039 0.056 Uiso 1 1 calc R . .
C14 C 0.4682(7) 0.7710(6) -0.0384(6) 0.0394(19) Uani 1 1 d . . .
H14A H 0.4198 0.8192 -0.0057 0.047 Uiso 1 1 calc R . .
C15 C 0.8576(9) 1.2477(11) -0.3952(8) 0.076(4) Uani 1 1 d . . .
H15A H 0.7917 1.2144 -0.4252 0.091 Uiso 1 1 calc R . .
C16 C 0.8801(10) 1.3537(10) -0.4184(6) 0.069(3) Uani 1 1 d . . .
H16A H 0.8267 1.3834 -0.4616 0.083 Uiso 1 1 calc R . .
C17 C 0.9710(12) 1.4242(8) -0.3869(8) 0.072(4) Uani 1 1 d . . .
H17A H 0.9714 1.4953 -0.4106 0.086 Uiso 1 1 calc R . .
C18 C 1.0604(10) 1.3995(9) -0.3243(8) 0.071(3) Uani 1 1 d . . .
H18A H 1.1151 1.4564 -0.3108 0.085 Uiso 1 1 calc R . .
C19 C 1.0812(8) 1.3017(11) -0.2783(7) 0.070(3) Uani 1 1 d . . .
H19A H 1.1487 1.3009 -0.2390 0.084 Uiso 1 1 calc R . .
C20 C 1.0148(10) 1.2064(8) -0.2834(7) 0.065(3) Uani 1 1 d . . .
H20A H 1.0417 1.1497 -0.2457 0.078 Uiso 1 1 calc R . .
C21 C 0.9177(10) 1.1836(7) -0.3345(7) 0.060(3) Uani 1 1 d . . .
H21A H 0.8860 1.1129 -0.3277 0.072 Uiso 1 1 calc R . .
C22 C 0.7257(9) 0.8408(7) 0.0885(6) 0.057(3) Uani 1 1 d . . .
H22A H 0.7210 0.9175 0.0899 0.068 Uiso 1 1 calc R . .
C23 C 0.8117(9) 0.7971(9) 0.0335(7) 0.063(3) Uani 1 1 d . . .
H23A H 0.8566 0.8474 0.0003 0.075 Uiso 1 1 calc R . .
C24 C 0.8400(8) 0.6858(9) 0.0215(6) 0.058(3) Uani 1 1 d . . .
H24A H 0.9045 0.6715 -0.0167 0.069 Uiso 1 1 calc R . .
C25 C 0.7865(9) 0.5951(8) 0.0577(7) 0.059(3) Uani 1 1 d . . .
H25A H 0.8160 0.5275 0.0379 0.070 Uiso 1 1 calc R . .
C26 C 0.6973(9) 0.5899(7) 0.1177(6) 0.053(3) Uani 1 1 d . . .
H26A H 0.6776 0.5191 0.1370 0.064 Uiso 1 1 calc R . .
C27 C 0.6298(8) 0.6743(8) 0.1555(5) 0.048(2) Uani 1 1 d . . .
H27A H 0.5676 0.6534 0.1937 0.058 Uiso 1 1 calc R . .
C28 C 0.6453(8) 0.7855(8) 0.1422(6) 0.051(2) Uani 1 1 d . . .
H28A H 0.5931 0.8305 0.1746 0.061 Uiso 1 1 calc R . .

loop_
_atom_site_aniso_label
_atom_site_aniso_U_11
_atom_site_aniso_U_22
_atom_site_aniso_U_33
_atom_site_aniso_U_23
_atom_site_aniso_U_13
_atom_site_aniso_U_12
V1 0.0419(8) 0.0202(7) 0.0412(8) -0.0032(6) 0.0022(6) 0.0028(6)
C1 0.039(5) 0.047(5) 0.057(6) 0.001(4) 0.014(4) 0.012(4)
V2 0.0410(8) 0.0292(7) 0.0309(8) -0.0011(6) 0.0000(5) -0.0068(6)
C2 0.074(6) 0.022(4) 0.057(6) -0.005(4) 0.029(5) 0.008(4)
C3 0.080(7) 0.027(4) 0.047(6) -0.008(4) 0.015(5) -0.010(4)
C4 0.057(5) 0.033(4) 0.034(5) -0.005(4) 0.007(4) -0.006(4)
C5 0.049(5) 0.025(4) 0.047(5) -0.002(4) 0.019(4) -0.001(4)
C6 0.056(5) 0.032(5) 0.054(6) 0.001(4) 0.008(4) 0.003(4)
C7 0.045(5) 0.034(6) 0.060(6) -0.006(4) 0.006(4) 0.001(4)
C8 0.050(5) 0.032(5) 0.051(6) -0.003(4) 0.003(4) 0.001(4)
C9 0.050(5) 0.034(5) 0.050(6) -0.005(4) 0.004(4) 0.000(4)
C10 0.055(5) 0.023(4) 0.031(4) 0.004(3) -0.006(4) -0.012(4)
C11 0.061(5) 0.033(4) 0.024(4) -0.007(3) -0.001(4) 0.000(4)
C12 0.061(6) 0.034(4) 0.040(5) -0.004(4) -0.011(4) -0.012(4)
C13 0.048(5) 0.042(5) 0.049(5) 0.009(4) -0.015(4) -0.019(4)
C14 0.038(4) 0.033(4) 0.047(5) -0.002(4) -0.006(4) -0.001(3)
C15 0.055(6) 0.103(9) 0.069(8) -0.066(8) -0.004(5) -0.001(6)
C16 0.081(8) 0.084(9) 0.043(6) 0.007(5) 0.005(5) 0.048(7)
C17 0.108(10) 0.033(5) 0.077(8) 0.015(5) 0.055(7) 0.013(6)
C18 0.057(6) 0.052(6) 0.105(10) -0.037(7) 0.037(7) -0.026(5)
C19 0.041(5) 0.111(10) 0.059(7) -0.030(7) -0.013(5) 0.026(6)
C20 0.077(8) 0.052(6) 0.065(7) 0.000(5) 0.008(6) 0.042(6)
C21 0.068(7) 0.034(5) 0.077(8) -0.026(5) 0.020(6) -0.010(5)
C22 0.082(7) 0.035(5) 0.051(6) 0.002(4) -0.022(5) -0.009(5)
C23 0.049(6) 0.084(8) 0.054(6) 0.005(6) -0.003(5) -0.035(5)
C24 0.036(5) 0.090(8) 0.047(6) -0.017(5) -0.003(4) 0.004(5)
C25 0.071(7) 0.051(6) 0.054(6) -0.011(5) -0.015(5) 0.013(5)
C26 0.072(6) 0.035(5) 0.052(6) 0.012(4) -0.026(5) -0.017(4)
C27 0.051(5) 0.068(6) 0.026(5) 0.008(4) -0.001(4) -0.014(5)
C28 0.052(5) 0.061(6) 0.040(5) -0.020(5) -0.007(4) 0.009(5)

loop_
_atom_type_symbol
_atom_type_description
_atom_type_scat_dispersion_real
_atom_type_scat_dispersion_imag
_atom_type_scat_source
C C 0.0033 0.0016 'International Tables Vol C Tables 4.2.6.8 and 6.1.1.4'
H H 0.0000 0.0000 'International Tables Vol C Tables 4.2.6.8 and 6.1.1.4'
V V 0.3005 0.5294 'International Tables Vol C Tables 4.2.6.8 and 6.1.1.4'

loop_
_geom_angle_atom_site_label_1
_geom_angle_atom_site_label_2
_geom_angle_atom_site_label_3
_geom_angle
_geom_angle_site_symmetry_1
_geom_angle_site_symmetry_3
_geom_angle_publ_flag
C18 V1 C21 92.1(4) . . ?
C18 V1 C20 71.4(5) . . ?
C21 V1 C20 36.3(4) . . ?
C18 V1 C16 70.8(5) . . ?
C21 V1 C16 70.3(4) . . ?
C20 V1 C16 91.7(4) . . ?
C18 V1 C19 38.1(5) . . ?
C21 V1 C19 69.6(4) . . ?
C20 V1 C19 37.5(4) . . ?
C16 V1 C19 92.2(4) . . ?
C18 V1 C15 91.9(4) . . ?
C21 V1 C15 37.1(4) . . ?
C20 V1 C15 69.4(5) . . ?
C16 V1 C15 37.1(5) . . ?
C19 V1 C15 91.2(4) . . ?
C18 V1 C17 37.6(5) . . ?
C21 V1 C17 92.8(4) . . ?
C20 V1 C17 93.2(4) . . ?
C16 V1 C17 37.9(5) . . ?
C19 V1 C17 71.5(5) . . ?
C15 V1 C17 70.9(5) . . ?
C18 V1 C1 147.9(4) . . ?
C21 V1 C1 116.4(4) . . ?
C20 V1 C1 140.5(4) . . ?
C16 V1 C1 103.8(4) . . ?
C19 V1 C1 163.9(4) . . ?
C15 V1 C1 102.1(4) . . ?
C17 V1 C1 121.3(4) . . ?
C18 V1 C5 158.0(4) . . ?
C21 V1 C5 99.1(3) . . ?
C20 V1 C5 107.4(4) . . ?
C16 V1 C5 130.9(4) . . ?
C19 V1 C5 130.2(4) . . ?
C15 V1 C5 108.5(4) . . ?
C17 V1 C5 158.0(4) . . ?
C1 V1 C5 36.7(3) . . ?
C18 V1 C3 101.6(3) . . ?
C21 V1 C3 150.7(4) . . ?
C20 V1 C3 125.3(4) . . ?
C16 V1 C3 138.6(4) . . ?
C19 V1 C3 106.2(4) . . ?
C15 V1 C3 162.5(4) . . ?
C17 V1 C3 113.8(4) . . ?
C1 V1 C3 60.8(4) . . ?
C5 V1 C3 60.4(3) . . ?
C18 V1 C4 121.3(4) . . ?
C21 V1 C4 115.3(4) . . ?
C20 V1 C4 100.5(4) . . ?
C16 V1 C4 165.0(4) . . ?
C19 V1 C4 102.7(4) . . ?
C15 V1 C4 141.1(4) . . ?
C17 V1 C4 147.9(4) . . ?
C1 V1 C4 61.2(3) . . ?
C5 V1 C4 36.7(3) . . ?
C3 V1 C4 35.9(3) . . ?
C18 V1 C2 113.7(3) . . ?
C21 V1 C2 152.4(4) . . ?
C20 V1 C2 160.6(4) . . ?
C16 V1 C2 107.7(4) . . ?
C19 V1 C2 137.3(4) . . ?
C15 V1 C2 127.3(4) . . ?
C17 V1 C2 101.6(3) . . ?
C1 V1 C2 36.1(3) . . ?
C5 V1 C2 60.4(3) . . ?
C3 V1 C2 36.5(3) . . ?
C4 V1 C2 60.5(3) . . ?
C2 C1 C5 107.7(8) . . ?
C2 C1 V1 72.7(5) . . ?
C5 C1 V1 71.8(4) . . ?
C28 V2 C22 38.0(4) . . ?
C28 V2 C23 71.3(4) . . ?
C22 V2 C23 37.6(4) . . ?
C28 V2 C27 37.8(4) . . ?
C22 V2 C27 71.8(4) . . ?
C23 V2 C27 93.5(4) . . ?
C28 V2 C24 92.3(3) . . ?
C22 V2 C24 71.1(4) . . ?
C23 V2 C24 38.2(4) . . ?
C27 V2 C24 92.0(3) . . ?
C28 V2 C25 92.1(3) . . ?
C22 V2 C25 92.7(4) . . ?
C23 V2 C25 71.3(4) . . ?
C27 V2 C25 70.4(4) . . ?
C24 V2 C25 37.0(4) . . ?
C28 V2 C26 70.7(4) . . ?
C22 V2 C26 92.5(3) . . ?
C23 V2 C26 92.1(4) . . ?
C27 V2 C26 37.7(4) . . ?
C24 V2 C26 68.9(4) . . ?
C25 V2 C26 36.2(4) . . ?
C28 V2 C14 99.2(3) . . ?
C22 V2 C14 106.1(3) . . ?
C23 V2 C14 127.5(4) . . ?
C27 V2 C14 109.7(3) . . ?
C24 V2 C14 156.2(4) . . ?
C25 V2 C14 160.4(3) . . ?
C26 V2 C14 134.6(3) . . ?
C28 V2 C10 117.1(3) . . ?
C22 V2 C10 99.9(3) . . ?
C23 V2 C10 100.3(3) . . ?
C27 V2 C10 143.7(3) . . ?
C24 V2 C10 119.2(3) . . ?
C25 V2 C10 145.9(4) . . ?
C26 V2 C10 166.9(3) . . ?
C14 V2 C10 37.1(3) . . ?
C28 V2 C11 153.5(3) . . ?
C22 V2 C11 126.2(3) . . ?
C23 V2 C11 105.7(3) . . ?
C27 V2 C11 160.5(3) . . ?
C24 V2 C11 100.9(3) . . ?
C25 V2 C11 112.2(3) . . ?
C26 V2 C11 135.5(3) . . ?
C14 V2 C11 61.0(3) . . ?
C10 V2 C11 36.5(3) . . ?
C28 V2 C13 115.5(3) . . ?
C22 V2 C13 139.2(4) . . ?
C23 V2 C13 161.2(3) . . ?
C27 V2 C13 102.0(3) . . ?
C24 V2 C13 149.3(4) . . ?
C25 V2 C13 124.0(3) . . ?
C26 V2 C13 106.7(3) . . ?
C14 V2 C13 36.5(3) . . ?
C10 V2 C13 60.8(3) . . ?
C11 V2 C13 59.9(3) . . ?
C28 V2 C12 150.6(3) . . ?
C22 V2 C12 160.0(3) . . ?
C23 V2 C12 137.4(4) . . ?
C27 V2 C12 125.1(3) . . ?
C24 V2 C12 114.9(3) . . ?
C25 V2 C12 102.9(3) . . ?
C26 V2 C12 107.5(3) . . ?
C14 V2 C12 60.3(3) . . ?
C10 V2 C12 60.3(3) . . ?
C11 V2 C12 35.7(3) . . ?
C13 V2 C12 35.6(3) . . ?
C1 C2 C3 108.0(8) . . ?
C1 C2 V1 71.2(4) . . ?
C3 C2 V1 71.4(5) . . ?
C4 C3 C2 108.8(8) . . ?
C4 C3 V1 72.4(5) . . ?
C2 C3 V1 72.1(5) . . ?
C3 C4 C5 107.4(8) . . ?
C3 C4 V1 71.8(5) . . ?
C5 C4 V1 71.2(4) . . ?
C1 C5 C4 108.1(7) . . ?
C1 C5 C6 127.7(8) . . ?
C4 C5 C6 124.2(8) . . ?
C1 C5 V1 71.5(4) . . ?
C4 C5 V1 72.1(4) . . ?
C6 C5 V1 122.3(5) . . ?
C7 C6 C5 177.5(10) . . ?
C6 C7 C8 175.2(10) . . ?
C9 C8 C7 176.9(9) . . ?
C8 C9 C10 178.6(9) . . ?
C11 C10 C9 127.3(7) . . ?
C11 C10 C14 107.0(6) . . ?
C9 C10 C14 125.7(7) . . ?
C11 C10 V2 71.9(4) . . ?
C9 C10 V2 121.0(6) . . ?
C14 C10 V2 71.4(4) . . ?
C12 C11 C10 108.5(7) . . ?
C12 C11 V2 72.8(5) . . ?
C10 C11 V2 71.6(4) . . ?
C13 C12 C11 108.8(7) . . ?
C13 C12 V2 71.7(5) . . ?
C11 C12 V2 71.5(4) . . ?
C12 C13 C14 108.7(7) . . ?
C12 C13 V2 72.7(5) . . ?
C14 C13 V2 71.4(4) . . ?
C13 C14 C10 106.9(7) . . ?
C13 C14 V2 72.1(5) . . ?
C10 C14 V2 71.5(4) . . ?
C21 C15 C16 128.9(9) . . ?
C21 C15 V1 71.0(5) . . ?
C16 C15 V1 71.3(6) . . ?
C15 C16 C17 129.2(10) . . ?
C15 C16 V1 71.5(6) . . ?
C17 C16 V1 71.4(6) . . ?
C18 C17 C16 126.3(9) . . ?
C18 C17 V1 70.5(6) . . ?
C16 C17 V1 70.7(6) . . ?
C17 C18 C19 129.1(9) . . ?
C17 C18 V1 71.9(6) . . ?
C19 C18 V1 71.3(6) . . ?
C20 C19 C18 127.9(9) . . ?
C20 C19 V1 70.9(5) . . ?
C18 C19 V1 70.6(5) . . ?
C21 C20 C19 128.9(10) . . ?
C21 C20 V1 71.8(5) . . ?
C19 C20 V1 71.5(5) . . ?
C20 C21 C15 129.6(9) . . ?
C20 C21 V1 71.9(5) . . ?
C15 C21 V1 71.8(5) . . ?
C23 C22 C28 128.0(8) . . ?
C23 C22 V2 71.5(5) . . ?
C28 C22 V2 70.4(5) . . ?
C22 C23 C24 127.5(9) . . ?
C22 C23 V2 70.9(5) . . ?
C24 C23 V2 71.7(5) . . ?
C25 C24 C23 129.1(9) . . ?
C25 C24 V2 71.6(5) . . ?
C23 C24 V2 70.1(5) . . ?
C26 C25 C24 128.9(9) . . ?
C26 C25 V2 72.3(6) . . ?
C24 C25 V2 71.4(5) . . ?
C25 C26 C27 129.6(8) . . ?
C25 C26 V2 71.5(5) . . ?
C27 C26 V2 70.1(5) . . ?
C28 C27 C26 126.7(8) . . ?
C28 C27 V2 70.0(5) . . ?
C26 C27 V2 72.1(5) . . ?
C27 C28 C22 130.1(8) . . ?
C27 C28 V2 72.2(5) . . ?
C22 C28 V2 71.6(5) . . ?

loop_
_geom_bond_atom_site_label_1
_geom_bond_atom_site_label_2
_geom_bond_distance
_geom_bond_site_symmetry_2
_geom_bond_publ_flag
V1 C18 2.158(9) . ?
V1 C21 2.159(8) . ?
V1 C20 2.160(8) . ?
V1 C16 2.167(10) . ?
V1 C19 2.168(9) . ?
V1 C15 2.169(9) . ?
V1 C17 2.177(9) . ?
V1 C1 2.248(8) . ?
V1 C5 2.253(8) . ?
V1 C3 2.258(8) . ?
V1 C4 2.265(8) . ?
V1 C2 2.267(8) . ?
C1 C2 1.401(12) . ?
C1 C5 1.416(12) . ?
V2 C28 2.145(8) . ?
V2 C22 2.161(9) . ?
V2 C23 2.169(9) . ?
V2 C27 2.174(8) . ?
V2 C24 2.189(9) . ?
V2 C25 2.191(9) . ?
V2 C26 2.200(8) . ?
V2 C14 2.255(8) . ?
V2 C10 2.256(8) . ?
V2 C11 2.259(8) . ?
V2 C13 2.264(8) . ?
V2 C12 2.277(8) . ?
C2 C3 1.417(13) . ?
C3 C4 1.393(11) . ?
C4 C5 1.422(12) . ?
C5 C6 1.437(11) . ?
C6 C7 1.202(11) . ?
C7 C8 1.368(12) . ?
C8 C9 1.205(11) . ?
C9 C10 1.419(11) . ?
C10 C11 1.414(11) . ?
C10 C14 1.434(11) . ?
C11 C12 1.392(11) . ?
C12 C13 1.387(12) . ?
C13 C14 1.414(11) . ?
C15 C21 1.379(16) . ?
C15 C16 1.381(17) . ?
C16 C17 1.411(16) . ?
C17 C18 1.396(17) . ?
C18 C19 1.414(17) . ?
C19 C20 1.392(16) . ?
C20 C21 1.347(15) . ?
C22 C23 1.394(14) . ?
C22 C28 1.403(13) . ?
C23 C24 1.425(14) . ?
C24 C25 1.388(14) . ?
C25 C26 1.366(14) . ?
C26 C27 1.415(13) . ?
C27 C28 1.400(13) . ?

loop_
_geom_torsion_atom_site_label_1
_geom_torsion_atom_site_label_2
_geom_torsion_atom_site_label_3
_geom_torsion_atom_site_label_4
_geom_torsion
_geom_torsion_site_symmetry_1
_geom_torsion_site_symmetry_2
_geom_torsion_site_symmetry_3
_geom_torsion_site_symmetry_4
_geom_torsion_publ_flag
C18 V1 C1 C2 -25.4(11) . . . . ?
C21 V1 C1 C2 -175.8(6) . . . . ?
C20 V1 C1 C2 148.5(7) . . . . ?
C16 V1 C1 C2 -101.1(7) . . . . ?
C19 V1 C1 C2 75.5(16) . . . . ?
C15 V1 C1 C2 -139.3(7) . . . . ?
C17 V1 C1 C2 -64.4(7) . . . . ?
C5 V1 C1 C2 116.0(8) . . . . ?
C3 V1 C1 C2 37.3(5) . . . . ?
C4 V1 C1 C2 78.5(6) . . . . ?
C18 V1 C1 C5 -141.4(8) . . . . ?
C21 V1 C1 C5 68.3(6) . . . . ?
C20 V1 C1 C5 32.6(8) . . . . ?
C16 V1 C1 C5 142.9(6) . . . . ?
C19 V1 C1 C5 -40.5(17) . . . . ?
C15 V1 C1 C5 104.8(6) . . . . ?
C17 V1 C1 C5 179.7(6) . . . . ?
C3 V1 C1 C5 -78.7(5) . . . . ?
C4 V1 C1 C5 -37.5(5) . . . . ?
C2 V1 C1 C5 -116.0(8) . . . . ?
C5 C1 C2 C3 1.4(9) . . . . ?
V1 C1 C2 C3 -62.3(6) . . . . ?
C5 C1 C2 V1 63.7(5) . . . . ?
C18 V1 C2 C1 165.6(6) . . . . ?
C21 V1 C2 C1 8.2(11) . . . . ?
C20 V1 C2 C1 -93.0(13) . . . . ?
C16 V1 C2 C1 89.4(7) . . . . ?
C19 V1 C2 C1 -156.7(7) . . . . ?
C15 V1 C2 C1 53.4(8) . . . . ?
C17 V1 C2 C1 128.1(7) . . . . ?
C5 V1 C2 C1 -38.1(5) . . . . ?
C3 V1 C2 C1 -117.3(8) . . . . ?
C4 V1 C2 C1 -80.5(6) . . . . ?
C18 V1 C2 C3 -77.1(6) . . . . ?
C21 V1 C2 C3 125.5(9) . . . . ?
C20 V1 C2 C3 24.3(14) . . . . ?
C16 V1 C2 C3 -153.3(6) . . . . ?
C19 V1 C2 C3 -39.4(8) . . . . ?
C15 V1 C2 C3 170.6(6) . . . . ?
C17 V1 C2 C3 -114.6(6) . . . . ?
C1 V1 C2 C3 117.3(8) . . . . ?
C5 V1 C2 C3 79.2(5) . . . . ?
C4 V1 C2 C3 36.7(5) . . . . ?
C1 C2 C3 C4 -1.3(10) . . . . ?
V1 C2 C3 C4 -63.5(6) . . . . ?
C1 C2 C3 V1 62.2(6) . . . . ?
C18 V1 C3 C4 -128.4(6) . . . . ?
C21 V1 C3 C4 -12.1(11) . . . . ?
C20 V1 C3 C4 -53.1(7) . . . . ?
C16 V1 C3 C4 157.6(7) . . . . ?
C19 V1 C3 C4 -89.4(6) . . . . ?
C15 V1 C3 C4 91.7(16) . . . . ?
C17 V1 C3 C4 -165.9(6) . . . . ?
C1 V1 C3 C4 80.3(6) . . . . ?
C5 V1 C3 C4 38.0(5) . . . . ?
C2 V1 C3 C4 117.3(8) . . . . ?
C18 V1 C3 C2 114.3(6) . . . . ?
C21 V1 C3 C2 -129.4(8) . . . . ?
C20 V1 C3 C2 -170.4(6) . . . . ?
C16 V1 C3 C2 40.3(8) . . . . ?
C19 V1 C3 C2 153.4(6) . . . . ?
C15 V1 C3 C2 -25.6(17) . . . . ?
C17 V1 C3 C2 76.8(6) . . . . ?
C1 V1 C3 C2 -36.9(5) . . . . ?
C5 V1 C3 C2 -79.3(5) . . . . ?
C4 V1 C3 C2 -117.3(8) . . . . ?
C2 C3 C4 C5 0.7(9) . . . . ?
V1 C3 C4 C5 -62.7(5) . . . . ?
C2 C3 C4 V1 63.3(6) . . . . ?
C18 V1 C4 C3 63.9(7) . . . . ?
C21 V1 C4 C3 173.5(6) . . . . ?
C20 V1 C4 C3 138.4(6) . . . . ?
C16 V1 C4 C3 -77.7(17) . . . . ?
C19 V1 C4 C3 100.2(6) . . . . ?
C15 V1 C4 C3 -151.5(7) . . . . ?
C17 V1 C4 C3 24.8(10) . . . . ?
C1 V1 C4 C3 -79.0(6) . . . . ?
C5 V1 C4 C3 -116.4(7) . . . . ?
C2 V1 C4 C3 -37.4(5) . . . . ?
C18 V1 C4 C5 -179.7(5) . . . . ?
C21 V1 C4 C5 -70.1(6) . . . . ?
C20 V1 C4 C5 -105.2(5) . . . . ?
C16 V1 C4 C5 38.7(17) . . . . ?
C19 V1 C4 C5 -143.4(5) . . . . ?
C15 V1 C4 C5 -35.0(8) . . . . ?
C17 V1 C4 C5 141.2(7) . . . . ?
C1 V1 C4 C5 37.4(5) . . . . ?
C3 V1 C4 C5 116.4(7) . . . . ?
C2 V1 C4 C5 79.0(5) . . . . ?
C2 C1 C5 C4 -1.0(9) . . . . ?
V1 C1 C5 C4 63.2(5) . . . . ?
C2 C1 C5 C6 178.7(8) . . . . ?
V1 C1 C5 C6 -117.0(8) . . . . ?
C2 C1 C5 V1 -64.3(5) . . . . ?
C3 C4 C5 C1 0.2(9) . . . . ?
V1 C4 C5 C1 -62.8(5) . . . . ?
C3 C4 C5 C6 -179.6(7) . . . . ?
V1 C4 C5 C6 117.4(8) . . . . ?
C3 C4 C5 V1 63.1(6) . . . . ?
C18 V1 C5 C1 117.6(11) . . . . ?
C21 V1 C5 C1 -122.6(6) . . . . ?
C20 V1 C5 C1 -159.0(6) . . . . ?
C16 V1 C5 C1 -50.8(7) . . . . ?
C19 V1 C5 C1 166.4(6) . . . . ?
C15 V1 C5 C1 -85.5(6) . . . . ?
C17 V1 C5 C1 -0.8(13) . . . . ?
C3 V1 C5 C1 79.8(6) . . . . ?
C4 V1 C5 C1 116.9(7) . . . . ?
C2 V1 C5 C1 37.6(5) . . . . ?
C18 V1 C5 C4 0.7(12) . . . . ?
C21 V1 C5 C4 120.5(5) . . . . ?
C20 V1 C5 C4 84.1(6) . . . . ?
C16 V1 C5 C4 -167.7(5) . . . . ?
C19 V1 C5 C4 49.5(6) . . . . ?
C15 V1 C5 C4 157.7(6) . . . . ?
C17 V1 C5 C4 -117.6(11) . . . . ?
C1 V1 C5 C4 -116.9(7) . . . . ?
C3 V1 C5 C4 -37.1(5) . . . . ?
C2 V1 C5 C4 -79.3(5) . . . . ?
C18 V1 C5 C6 -119.0(11) . . . . ?
C21 V1 C5 C6 0.9(8) . . . . ?
C20 V1 C5 C6 -35.6(8) . . . . ?
C16 V1 C5 C6 72.6(9) . . . . ?
C19 V1 C5 C6 -70.2(9) . . . . ?
C15 V1 C5 C6 38.0(9) . . . . ?
C17 V1 C5 C6 122.7(11) . . . . ?
C1 V1 C5 C6 123.4(10) . . . . ?
C3 V1 C5 C6 -156.8(9) . . . . ?
C4 V1 C5 C6 -119.7(9) . . . . ?
C2 V1 C5 C6 161.0(9) . . . . ?
C1 C5 C6 C7 -144(21) . . . . ?
C4 C5 C6 C7 36(21) . . . . ?
V1 C5 C6 C7 125(21) . . . . ?
C5 C6 C7 C8 29(29) . . . . ?
C6 C7 C8 C9 -98(20) . . . . ?
C7 C8 C9 C10 -79(47) . . . . ?
C8 C9 C10 C11 31(40) . . . . ?
C8 C9 C10 C14 -150(39) . . . . ?
C8 C9 C10 V2 121(39) . . . . ?
C28 V2 C10 C11 176.6(5) . . . . ?
C22 V2 C10 C11 140.6(5) . . . . ?
C23 V2 C10 C11 102.4(5) . . . . ?
C27 V2 C10 C11 -146.8(6) . . . . ?
C24 V2 C10 C11 66.8(6) . . . . ?
C25 V2 C10 C11 30.6(8) . . . . ?
C26 V2 C10 C11 -59.2(17) . . . . ?
C14 V2 C10 C11 -115.8(6) . . . . ?
C13 V2 C10 C11 -77.9(5) . . . . ?
C12 V2 C10 C11 -36.8(5) . . . . ?
C28 V2 C10 C9 53.4(8) . . . . ?
C22 V2 C10 C9 17.4(7) . . . . ?
C23 V2 C10 C9 -20.8(7) . . . . ?
C27 V2 C10 C9 90.0(8) . . . . ?
C24 V2 C10 C9 -56.3(8) . . . . ?
C25 V2 C10 C9 -92.6(8) . . . . ?
C26 V2 C10 C9 177.7(14) . . . . ?
C14 V2 C10 C9 121.0(8) . . . . ?
C11 V2 C10 C9 -123.1(9) . . . . ?
C13 V2 C10 C9 159.0(8) . . . . ?
C12 V2 C10 C9 -160.0(8) . . . . ?
C28 V2 C10 C14 -67.6(5) . . . . ?
C22 V2 C10 C14 -103.6(5) . . . . ?
C23 V2 C10 C14 -141.8(5) . . . . ?
C27 V2 C10 C14 -31.0(7) . . . . ?
C24 V2 C10 C14 -177.4(5) . . . . ?
C25 V2 C10 C14 146.4(6) . . . . ?
C26 V2 C10 C14 56.6(17) . . . . ?
C11 V2 C10 C14 115.8(6) . . . . ?
C13 V2 C10 C14 37.9(5) . . . . ?
C12 V2 C10 C14 79.0(5) . . . . ?
C9 C10 C11 C12 179.5(8) . . . . ?
C14 C10 C11 C12 0.8(9) . . . . ?
V2 C10 C11 C12 63.9(6) . . . . ?
C9 C10 C11 V2 115.6(8) . . . . ?
C14 C10 C11 V2 -63.2(5) . . . . ?
C28 V2 C11 C12 -123.8(8) . . . . ?
C22 V2 C11 C12 -167.8(6) . . . . ?
C23 V2 C11 C12 156.8(6) . . . . ?
C27 V2 C11 C12 -12.7(12) . . . . ?
C24 V2 C11 C12 117.9(6) . . . . ?
C25 V2 C11 C12 81.0(6) . . . . ?
C26 V2 C11 C12 46.9(7) . . . . ?
C14 V2 C11 C12 -78.5(5) . . . . ?
C10 V2 C11 C12 -116.9(7) . . . . ?
C13 V2 C11 C12 -36.4(5) . . . . ?
C28 V2 C11 C10 -6.9(10) . . . . ?
C22 V2 C11 C10 -50.8(6) . . . . ?
C23 V2 C11 C10 -86.3(5) . . . . ?
C27 V2 C11 C10 104.2(10) . . . . ?
C24 V2 C11 C10 -125.2(5) . . . . ?
C25 V2 C11 C10 -162.0(5) . . . . ?
C26 V2 C11 C10 163.8(5) . . . . ?
C14 V2 C11 C10 38.4(4) . . . . ?
C13 V2 C11 C10 80.5(5) . . . . ?
C12 V2 C11 C10 116.9(7) . . . . ?
C10 C11 C12 C13 -0.8(9) . . . . ?
V2 C11 C12 C13 62.3(6) . . . . ?
C10 C11 C12 V2 -63.2(5) . . . . ?
C28 V2 C12 C13 12.9(9) . . . . ?
C22 V2 C12 C13 -87.9(12) . . . . ?
C23 V2 C12 C13 -152.0(6) . . . . ?
C27 V2 C12 C13 56.8(6) . . . . ?
C24 V2 C12 C13 168.8(5) . . . . ?
C25 V2 C12 C13 131.7(5) . . . . ?
C26 V2 C12 C13 94.4(6) . . . . ?
C14 V2 C12 C13 -37.4(5) . . . . ?
C10 V2 C12 C13 -80.4(5) . . . . ?
C11 V2 C12 C13 -118.0(7) . . . . ?
C28 V2 C12 C11 130.8(7) . . . . ?
C22 V2 C12 C11 30.1(13) . . . . ?
C23 V2 C12 C11 -34.0(8) . . . . ?
C27 V2 C12 C11 174.8(5) . . . . ?
C24 V2 C12 C11 -73.2(6) . . . . ?
C25 V2 C12 C11 -110.3(6) . . . . ?
C26 V2 C12 C11 -147.6(5) . . . . ?
C14 V2 C12 C11 80.6(5) . . . . ?
C10 V2 C12 C11 37.6(5) . . . . ?
C13 V2 C12 C11 118.0(7) . . . . ?
C11 C12 C13 C14 0.5(10) . . . . ?
V2 C12 C13 C14 62.7(6) . . . . ?
C11 C12 C13 V2 -62.2(6) . . . . ?
C28 V2 C13 C12 -173.1(5) . . . . ?
C22 V2 C13 C12 148.5(6) . . . . ?
C23 V2 C13 C12 79.6(13) . . . . ?
C27 V2 C13 C12 -135.6(5) . . . . ?
C24 V2 C13 C12 -20.1(9) . . . . ?
C25 V2 C13 C12 -61.3(6) . . . . ?
C26 V2 C13 C12 -96.9(6) . . . . ?
C14 V2 C13 C12 117.4(7) . . . . ?
C10 V2 C13 C12 78.8(5) . . . . ?
C11 V2 C13 C12 36.6(5) . . . . ?
C28 V2 C13 C14 69.6(6) . . . . ?
C22 V2 C13 C14 31.1(8) . . . . ?
C23 V2 C13 C14 -37.8(14) . . . . ?
C27 V2 C13 C14 107.1(5) . . . . ?
C24 V2 C13 C14 -137.5(7) . . . . ?
C25 V2 C13 C14 -178.7(5) . . . . ?
C26 V2 C13 C14 145.8(5) . . . . ?
C10 V2 C13 C14 -38.6(5) . . . . ?
C11 V2 C13 C14 -80.8(5) . . . . ?
C12 V2 C13 C14 -117.4(7) . . . . ?
C12 C13 C14 C10 -0.1(9) . . . . ?
V2 C13 C14 C10 63.5(5) . . . . ?
C12 C13 C14 V2 -63.6(6) . . . . ?
C11 C10 C14 C13 -0.4(9) . . . . ?
C9 C10 C14 C13 -179.2(8) . . . . ?
V2 C10 C14 C13 -63.9(5) . . . . ?
C11 C10 C14 V2 63.5(5) . . . . ?
C9 C10 C14 V2 -115.3(8) . . . . ?
C28 V2 C14 C13 -121.1(6) . . . . ?
C22 V2 C14 C13 -159.4(6) . . . . ?
C23 V2 C14 C13 165.6(6) . . . . ?
C27 V2 C14 C13 -83.4(6) . . . . ?
C24 V2 C14 C13 121.2(8) . . . . ?
C25 V2 C14 C13 3.3(13) . . . . ?
C26 V2 C14 C13 -49.1(7) . . . . ?
C10 V2 C14 C13 115.4(7) . . . . ?
C11 V2 C14 C13 77.7(5) . . . . ?
C12 V2 C14 C13 36.5(5) . . . . ?
C28 V2 C14 C10 123.5(5) . . . . ?
C22 V2 C14 C10 85.1(5) . . . . ?
C23 V2 C14 C10 50.1(6) . . . . ?
C27 V2 C14 C10 161.1(4) . . . . ?
C24 V2 C14 C10 5.7(10) . . . . ?
C25 V2 C14 C10 -112.1(10) . . . . ?
C26 V2 C14 C10 -164.6(5) . . . . ?
C11 V2 C14 C10 -37.8(4) . . . . ?
C13 V2 C14 C10 -115.4(7) . . . . ?
C12 V2 C14 C10 -79.0(5) . . . . ?
C18 V1 C15 C21 91.0(7) . . . . ?
C20 V1 C15 C21 21.6(6) . . . . ?
C16 V1 C15 C21 144.9(9) . . . . ?
C19 V1 C15 C21 52.8(7) . . . . ?
C17 V1 C15 C21 122.7(7) . . . . ?
C1 V1 C15 C21 -118.1(6) . . . . ?
C5 V1 C15 C21 -80.6(6) . . . . ?
C3 V1 C15 C21 -128.2(13) . . . . ?
C4 V1 C15 C21 -59.4(8) . . . . ?
C2 V1 C15 C21 -147.0(6) . . . . ?
C18 V1 C15 C16 -53.9(7) . . . . ?
C21 V1 C15 C16 -144.9(9) . . . . ?
C20 V1 C15 C16 -123.2(7) . . . . ?
C19 V1 C15 C16 -92.0(7) . . . . ?
C17 V1 C15 C16 -22.1(6) . . . . ?
C1 V1 C15 C16 97.0(6) . . . . ?
C5 V1 C15 C16 134.6(6) . . . . ?
C3 V1 C15 C16 86.9(15) . . . . ?
C4 V1 C15 C16 155.8(6) . . . . ?
C2 V1 C15 C16 68.1(7) . . . . ?
C21 C15 C16 C17 0.8(18) . . . . ?
V1 C15 C16 C17 45.1(10) . . . . ?
C21 C15 C16 V1 -44.4(10) . . . . ?
C18 V1 C16 C15 121.2(7) . . . . ?
C21 V1 C16 C15 21.7(6) . . . . ?
C20 V1 C16 C15 51.6(7) . . . . ?
C19 V1 C16 C15 89.1(7) . . . . ?
C17 V1 C16 C15 144.6(9) . . . . ?
C1 V1 C16 C15 -91.8(6) . . . . ?
C5 V1 C16 C15 -63.3(7) . . . . ?
C3 V1 C16 C15 -153.0(6) . . . . ?
C4 V1 C16 C15 -93.0(15) . . . . ?
C2 V1 C16 C15 -129.2(6) . . . . ?
C18 V1 C16 C17 -23.3(6) . . . . ?
C21 V1 C16 C17 -122.9(6) . . . . ?
C20 V1 C16 C17 -93.0(6) . . . . ?
C19 V1 C16 C17 -55.4(6) . . . . ?
C15 V1 C16 C17 -144.6(9) . . . . ?
C1 V1 C16 C17 123.6(6) . . . . ?
C5 V1 C16 C17 152.1(5) . . . . ?
C3 V1 C16 C17 62.4(8) . . . . ?
C4 V1 C16 C17 122.4(15) . . . . ?
C2 V1 C16 C17 86.2(6) . . . . ?
C15 C16 C17 C18 0.7(18) . . . . ?
V1 C16 C17 C18 45.8(10) . . . . ?
C15 C16 C17 V1 -45.2(10) . . . . ?
C21 V1 C17 C18 -89.8(7) . . . . ?
C20 V1 C17 C18 -53.5(7) . . . . ?
C16 V1 C17 C18 -142.2(8) . . . . ?
C19 V1 C17 C18 -22.4(6) . . . . ?
C15 V1 C17 C18 -120.4(7) . . . . ?
C1 V1 C17 C18 146.8(6) . . . . ?
C5 V1 C17 C18 147.3(9) . . . . ?
C3 V1 C17 C18 77.7(6) . . . . ?
C4 V1 C17 C18 62.0(9) . . . . ?
C2 V1 C17 C18 113.9(6) . . . . ?
C18 V1 C17 C16 142.2(8) . . . . ?
C21 V1 C17 C16 52.3(6) . . . . ?
C20 V1 C17 C16 88.7(6) . . . . ?
C19 V1 C17 C16 119.8(6) . . . . ?
C15 V1 C17 C16 21.7(6) . . . . ?
C1 V1 C17 C16 -71.1(6) . . . . ?
C5 V1 C17 C16 -70.5(11) . . . . ?
C3 V1 C17 C16 -140.2(6) . . . . ?
C4 V1 C17 C16 -155.8(6) . . . . ?
C2 V1 C17 C16 -103.9(6) . . . . ?
C16 C17 C18 C19 -0.3(17) . . . . ?
V1 C17 C18 C19 45.6(10) . . . . ?
C16 C17 C18 V1 -45.9(9) . . . . ?
C21 V1 C18 C17 91.8(7) . . . . ?
C20 V1 C18 C17 122.2(7) . . . . ?
C16 V1 C18 C17 23.5(6) . . . . ?
C19 V1 C18 C17 144.2(9) . . . . ?
C15 V1 C18 C17 54.6(7) . . . . ?
C1 V1 C18 C17 -61.9(10) . . . . ?
C5 V1 C18 C17 -147.2(9) . . . . ?
C3 V1 C18 C17 -114.2(6) . . . . ?
C4 V1 C18 C17 -146.7(5) . . . . ?
C2 V1 C18 C17 -77.9(6) . . . . ?
C21 V1 C18 C19 -52.4(7) . . . . ?
C20 V1 C18 C19 -22.0(6) . . . . ?
C16 V1 C18 C19 -120.7(7) . . . . ?
C15 V1 C18 C19 -89.6(7) . . . . ?
C17 V1 C18 C19 -144.2(9) . . . . ?
C1 V1 C18 C19 153.9(7) . . . . ?
C5 V1 C18 C19 68.6(11) . . . . ?
C3 V1 C18 C19 101.6(6) . . . . ?
C4 V1 C18 C19 69.1(6) . . . . ?
C2 V1 C18 C19 137.9(6) . . . . ?
C17 C18 C19 C20 -1.4(18) . . . . ?
V1 C18 C19 C20 44.4(10) . . . . ?
C17 C18 C19 V1 -45.8(10) . . . . ?
C18 V1 C19 C20 -144.3(9) . . . . ?
C21 V1 C19 C20 -21.9(6) . . . . ?
C16 V1 C19 C20 -89.9(7) . . . . ?
C15 V1 C19 C20 -52.8(7) . . . . ?
C17 V1 C19 C20 -122.2(7) . . . . ?
C1 V1 C19 C20 93.3(15) . . . . ?
C5 V1 C19 C20 62.8(7) . . . . ?
C3 V1 C19 C20 127.6(6) . . . . ?
C4 V1 C19 C20 90.6(6) . . . . ?
C2 V1 C19 C20 150.7(6) . . . . ?
C21 V1 C19 C18 122.4(7) . . . . ?
C20 V1 C19 C18 144.3(9) . . . . ?
C16 V1 C19 C18 54.3(7) . . . . ?
C15 V1 C19 C18 91.5(7) . . . . ?
C17 V1 C19 C18 22.1(6) . . . . ?
C1 V1 C19 C18 -122.4(14) . . . . ?
C5 V1 C19 C18 -152.9(6) . . . . ?
C3 V1 C19 C18 -88.2(6) . . . . ?
C4 V1 C19 C18 -125.1(6) . . . . ?
C2 V1 C19 C18 -65.0(8) . . . . ?
C18 C19 C20 C21 1.8(17) . . . . ?
V1 C19 C20 C21 46.1(10) . . . . ?
C18 C19 C20 V1 -44.3(10) . . . . ?
C18 V1 C20 C21 -121.5(7) . . . . ?
C16 V1 C20 C21 -52.4(7) . . . . ?
C19 V1 C20 C21 -143.8(10) . . . . ?
C15 V1 C20 C21 -22.1(7) . . . . ?
C17 V1 C20 C21 -90.4(7) . . . . ?
C1 V1 C20 C21 61.9(9) . . . . ?
C5 V1 C20 C21 81.6(7) . . . . ?
C3 V1 C20 C21 147.3(6) . . . . ?
C4 V1 C20 C21 118.8(6) . . . . ?
C2 V1 C20 C21 129.8(11) . . . . ?
C18 V1 C20 C19 22.4(6) . . . . ?
C21 V1 C20 C19 143.8(10) . . . . ?
C16 V1 C20 C19 91.4(7) . . . . ?
C15 V1 C20 C19 121.8(7) . . . . ?
C17 V1 C20 C19 53.5(7) . . . . ?
C1 V1 C20 C19 -154.2(6) . . . . ?
C5 V1 C20 C19 -134.5(6) . . . . ?
C3 V1 C20 C19 -68.9(7) . . . . ?
C4 V1 C20 C19 -97.3(6) . . . . ?
C2 V1 C20 C19 -86.3(13) . . . . ?
C19 C20 C21 C15 -0.1(18) . . . . ?
V1 C20 C21 C15 45.9(10) . . . . ?
C19 C20 C21 V1 -46.0(10) . . . . ?
C16 C15 C21 C20 -1.5(18) . . . . ?
V1 C15 C21 C20 -46.0(10) . . . . ?
C16 C15 C21 V1 44.5(10) . . . . ?
C18 V1 C21 C20 54.0(7) . . . . ?
C16 V1 C21 C20 122.7(7) . . . . ?
C19 V1 C21 C20 22.5(7) . . . . ?
C15 V1 C21 C20 144.4(10) . . . . ?
C17 V1 C21 C20 91.6(7) . . . . ?
C1 V1 C21 C20 -141.2(6) . . . . ?
C5 V1 C21 C20 -107.0(7) . . . . ?
C3 V1 C21 C20 -64.5(10) . . . . ?
C4 V1 C21 C20 -72.3(7) . . . . ?
C2 V1 C21 C20 -146.6(8) . . . . ?
C18 V1 C21 C15 -90.4(7) . . . . ?
C20 V1 C21 C15 -144.4(10) . . . . ?
C16 V1 C21 C15 -21.7(6) . . . . ?
C19 V1 C21 C15 -121.8(7) . . . . ?
C17 V1 C21 C15 -52.8(7) . . . . ?
C1 V1 C21 C15 74.4(7) . . . . ?
C5 V1 C21 C15 108.6(6) . . . . ?
C3 V1 C21 C15 151.1(8) . . . . ?
C4 V1 C21 C15 143.3(6) . . . . ?
C2 V1 C21 C15 69.0(10) . . . . ?
C28 V2 C22 C23 144.0(8) . . . . ?
C27 V2 C22 C23 122.3(6) . . . . ?
C24 V2 C22 C23 23.5(6) . . . . ?
C25 V2 C22 C23 54.0(6) . . . . ?
C26 V2 C22 C23 90.2(6) . . . . ?
C14 V2 C22 C23 -131.7(6) . . . . ?
C10 V2 C22 C23 -94.2(6) . . . . ?
C11 V2 C22 C23 -66.3(7) . . . . ?
C13 V2 C22 C23 -150.4(6) . . . . ?
C12 V2 C22 C23 -87.5(12) . . . . ?
C23 V2 C22 C28 -144.0(8) . . . . ?
C27 V2 C22 C28 -21.7(5) . . . . ?
C24 V2 C22 C28 -120.5(6) . . . . ?
C25 V2 C22 C28 -90.0(6) . . . . ?
C26 V2 C22 C28 -53.7(6) . . . . ?
C14 V2 C22 C28 84.3(6) . . . . ?
C10 V2 C22 C28 121.9(5) . . . . ?
C11 V2 C22 C28 149.8(5) . . . . ?
C13 V2 C22 C28 65.7(7) . . . . ?
C12 V2 C22 C28 128.5(10) . . . . ?
C28 C22 C23 C24 -2.2(17) . . . . ?
V2 C22 C23 C24 -46.9(9) . . . . ?
C28 C22 C23 V2 44.7(9) . . . . ?
C28 V2 C23 C22 -22.5(5) . . . . ?
C27 V2 C23 C22 -53.6(6) . . . . ?
C24 V2 C23 C22 -142.4(9) . . . . ?
C25 V2 C23 C22 -121.5(6) . . . . ?
C26 V2 C23 C22 -91.3(6) . . . . ?
C14 V2 C23 C22 64.7(7) . . . . ?
C10 V2 C23 C22 92.8(6) . . . . ?
C11 V2 C23 C22 129.9(5) . . . . ?
C13 V2 C23 C22 92.1(12) . . . . ?
C12 V2 C23 C22 149.7(5) . . . . ?
C28 V2 C23 C24 119.9(6) . . . . ?
C22 V2 C23 C24 142.4(9) . . . . ?
C27 V2 C23 C24 88.8(6) . . . . ?
C25 V2 C23 C24 20.9(6) . . . . ?
C26 V2 C23 C24 51.1(6) . . . . ?
C14 V2 C23 C24 -152.9(5) . . . . ?
C10 V2 C23 C24 -124.8(5) . . . . ?
C11 V2 C23 C24 -87.7(6) . . . . ?
C13 V2 C23 C24 -125.5(12) . . . . ?
C12 V2 C23 C24 -67.9(7) . . . . ?
C22 C23 C24 C25 3.2(17) . . . . ?
V2 C23 C24 C25 -43.4(10) . . . . ?
C22 C23 C24 V2 46.6(9) . . . . ?
C28 V2 C24 C25 90.5(6) . . . . ?
C22 V2 C24 C25 122.6(6) . . . . ?
C23 V2 C24 C25 145.8(9) . . . . ?
C27 V2 C24 C25 52.7(6) . . . . ?
C26 V2 C24 C25 22.2(5) . . . . ?
C14 V2 C24 C25 -150.4(7) . . . . ?
C10 V2 C24 C25 -146.5(5) . . . . ?
C11 V2 C24 C25 -112.6(6) . . . . ?
C13 V2 C24 C25 -65.2(9) . . . . ?
C12 V2 C24 C25 -78.0(6) . . . . ?
C28 V2 C24 C23 -55.3(6) . . . . ?
C22 V2 C24 C23 -23.2(5) . . . . ?
C27 V2 C24 C23 -93.1(6) . . . . ?
C25 V2 C24 C23 -145.8(9) . . . . ?
C26 V2 C24 C23 -123.6(6) . . . . ?
C14 V2 C24 C23 63.8(10) . . . . ?
C10 V2 C24 C23 67.7(6) . . . . ?
C11 V2 C24 C23 101.6(6) . . . . ?
C13 V2 C24 C23 149.0(7) . . . . ?
C12 V2 C24 C23 136.3(5) . . . . ?
C23 C24 C25 C26 -3.9(17) . . . . ?
V2 C24 C25 C26 -46.8(10) . . . . ?
C23 C24 C25 V2 43.0(10) . . . . ?
C28 V2 C25 C26 52.5(6) . . . . ?
C22 V2 C25 C26 90.5(6) . . . . ?
C23 V2 C25 C26 121.9(6) . . . . ?
C27 V2 C25 C26 21.0(5) . . . . ?
C24 V2 C25 C26 143.4(8) . . . . ?
C14 V2 C25 C26 -72.9(12) . . . . ?
C10 V2 C25 C26 -157.4(5) . . . . ?
C11 V2 C25 C26 -138.3(5) . . . . ?
C13 V2 C25 C26 -70.5(6) . . . . ?
C12 V2 C25 C26 -102.1(6) . . . . ?
C28 V2 C25 C24 -90.9(6) . . . . ?
C22 V2 C25 C24 -52.9(6) . . . . ?
C23 V2 C25 C24 -21.5(6) . . . . ?
C27 V2 C25 C24 -122.5(6) . . . . ?
C26 V2 C25 C24 -143.4(8) . . . . ?
C14 V2 C25 C24 143.7(9) . . . . ?
C10 V2 C25 C24 59.2(8) . . . . ?
C11 V2 C25 C24 78.2(6) . . . . ?
C13 V2 C25 C24 146.1(5) . . . . ?
C12 V2 C25 C24 114.5(6) . . . . ?
C24 C25 C26 C27 4.4(17) . . . . ?
V2 C25 C26 C27 -42.2(9) . . . . ?
C24 C25 C26 V2 46.5(10) . . . . ?
C28 V2 C26 C25 -122.9(6) . . . . ?
C22 V2 C26 C25 -91.2(6) . . . . ?
C23 V2 C26 C25 -53.6(6) . . . . ?
C27 V2 C26 C25 -146.6(8) . . . . ?
C24 V2 C26 C25 -22.6(6) . . . . ?
C14 V2 C26 C25 153.3(5) . . . . ?
C10 V2 C26 C25 108.3(16) . . . . ?
C11 V2 C26 C25 61.5(7) . . . . ?
C13 V2 C26 C25 125.3(6) . . . . ?
C12 V2 C26 C25 88.0(6) . . . . ?
C28 V2 C26 C27 23.7(5) . . . . ?
C22 V2 C26 C27 55.4(6) . . . . ?
C23 V2 C26 C27 93.0(6) . . . . ?
C24 V2 C26 C27 124.0(6) . . . . ?
C25 V2 C26 C27 146.6(8) . . . . ?
C14 V2 C26 C27 -60.1(6) . . . . ?
C10 V2 C26 C27 -105.1(15) . . . . ?
C11 V2 C26 C27 -151.9(5) . . . . ?
C13 V2 C26 C27 -88.1(5) . . . . ?
C12 V2 C26 C27 -125.4(5) . . . . ?
C25 C26 C27 C28 -3.8(16) . . . . ?
V2 C26 C27 C28 -46.4(8) . . . . ?
C25 C26 C27 V2 42.6(9) . . . . ?
C22 V2 C27 C28 21.8(5) . . . . ?
C23 V2 C27 C28 52.9(6) . . . . ?
C24 V2 C27 C28 91.1(6) . . . . ?
C25 V2 C27 C28 121.6(6) . . . . ?
C26 V2 C27 C28 141.8(8) . . . . ?
C14 V2 C27 C28 -79.3(5) . . . . ?
C10 V2 C27 C28 -60.0(7) . . . . ?
C11 V2 C27 C28 -137.2(9) . . . . ?
C13 V2 C27 C28 -116.4(5) . . . . ?
C12 V2 C27 C28 -146.2(5) . . . . ?
C28 V2 C27 C26 -141.8(8) . . . . ?
C22 V2 C27 C26 -120.0(6) . . . . ?
C23 V2 C27 C26 -88.9(6) . . . . ?
C24 V2 C27 C26 -50.7(6) . . . . ?
C25 V2 C27 C26 -20.2(5) . . . . ?
C14 V2 C27 C26 139.0(5) . . . . ?
C10 V2 C27 C26 158.3(5) . . . . ?
C11 V2 C27 C26 81.0(11) . . . . ?
C13 V2 C27 C26 101.8(5) . . . . ?
C12 V2 C27 C26 72.0(6) . . . . ?
C26 C27 C28 C22 2.0(15) . . . . ?
V2 C27 C28 C22 -45.3(9) . . . . ?
C26 C27 C28 V2 47.2(8) . . . . ?
C23 C22 C28 C27 0.4(16) . . . . ?
V2 C22 C28 C27 45.5(9) . . . . ?
C23 C22 C28 V2 -45.1(9) . . . . ?
C22 V2 C28 C27 -145.1(8) . . . . ?
C23 V2 C28 C27 -122.8(6) . . . . ?
C24 V2 C28 C27 -90.4(6) . . . . ?
C25 V2 C28 C27 -53.4(6) . . . . ?
C26 V2 C28 C27 -23.7(5) . . . . ?
C14 V2 C28 C27 110.5(5) . . . . ?
C10 V2 C28 C27 144.9(5) . . . . ?
C11 V2 C28 C27 149.5(7) . . . . ?
C13 V2 C28 C27 76.1(6) . . . . ?
C12 V2 C28 C27 67.9(9) . . . . ?
C23 V2 C28 C22 22.3(6) . . . . ?
C27 V2 C28 C22 145.1(8) . . . . ?
C24 V2 C28 C22 54.7(6) . . . . ?
C25 V2 C28 C22 91.7(6) . . . . ?
C26 V2 C28 C22 121.4(6) . . . . ?
C14 V2 C28 C22 -104.4(5) . . . . ?
C10 V2 C28 C22 -70.0(6) . . . . ?
C11 V2 C28 C22 -65.4(9) . . . . ?
C13 V2 C28 C22 -138.8(5) . . . . ?
C12 V2 C28 C22 -147.0(7) . . . . ?
